data_4337720
loop_
_publ_author_name
'Kornev, Alexander N.'
'Sushev, Vyacheslav V.'
'Panova, Yulia S.'
'Lukoyanova, Olga V.'
'Ketkov, Sergey Yu'
'Baranov, Evgenii V.'
'Fukin, Georgy K.'
'Lopatin, Mikhail A.'
'Budnikova, Yulia G.'
'Abakumov, Gleb A.'

_publ_section_title
;
 N,N'-fused bisphosphole: heteroaromatic molecule with two-coordinate and
 formally divalent phosphorus. Synthesis, electronic structure, and
 chemical properties.
;
_journal_issue 6
_journal_name_full 'Inorganic chemistry'
_journal_page_first 3243
_journal_page_last 3252
_journal_paper_doi 10.1021/ic500274h
_journal_volume 53
_journal_year 2014
_chemical_formula_sum 'C19 H24 Cl2 N2 P2 Sn'
_chemical_formula_weight 531.93
_chemical_name_systematic
; 
 ? 
;
_space_group_IT_number 14
_symmetry_cell_setting monoclinic
_symmetry_space_group_name_Hall '-P 2ybc'
_symmetry_space_group_name_H-M 'P 1 21/c 1'
_atom_sites_solution_hydrogens geom
_atom_sites_solution_primary direct
_atom_sites_solution_secondary difmap
_audit_creation_method SHELXL-97
_cell_angle_alpha 90.00
_cell_angle_beta 104.9760(10)
_cell_angle_gamma 90.00
_cell_formula_units_Z 4
_cell_length_a 12.6252(4)
_cell_length_b 9.1344(3)
_cell_length_c 18.7997(6)
_cell_measurement_reflns_used 950
_cell_measurement_temperature 100(2)
_cell_measurement_theta_max 30
_cell_measurement_theta_min 2
_cell_volume 2094.41(12)
_computing_cell_refinement 'Bruker SMART'
_computing_data_collection 'Bruker SMART'
_computing_data_reduction 'Bruker SHELXTL'
_computing_molecular_graphics 'Bruker SHELXTL'
_computing_publication_material 'Bruker SHELXTL'
_computing_structure_refinement 'SHELXL-97 (Sheldrick, 1997)'
_computing_structure_solution 'SHELXS-97 (Sheldrick, 1990)'
_diffrn_ambient_temperature 100(2)
_diffrn_measured_fraction_theta_full 0.997
_diffrn_measured_fraction_theta_max 0.997
_diffrn_measurement_device_type 'CCD area detector'
_diffrn_measurement_method 'omega scans'
_diffrn_radiation_monochromator graphite
_diffrn_radiation_source 'fine-focus sealed tube'
_diffrn_radiation_type MoK\a
_diffrn_radiation_wavelength 0.71073
_diffrn_reflns_av_R_equivalents 0.0136
_diffrn_reflns_av_sigmaI/netI 0.0112
_diffrn_reflns_limit_h_max 16
_diffrn_reflns_limit_h_min -16
_diffrn_reflns_limit_k_max 12
_diffrn_reflns_limit_k_min -12
_diffrn_reflns_limit_l_max 24
_diffrn_reflns_limit_l_min -24
_diffrn_reflns_number 20224
_diffrn_reflns_theta_full 28.00
_diffrn_reflns_theta_max 28.00
_diffrn_reflns_theta_min 2.24
_exptl_absorpt_coefficient_mu 1.635
_exptl_absorpt_correction_T_max 0.7686
_exptl_absorpt_correction_T_min 0.4836
_exptl_absorpt_correction_type multi-scan
_exptl_absorpt_process_details 'SADABS (Sheldrick, 1998)'
_exptl_crystal_colour brown
_exptl_crystal_density_diffrn 1.687
_exptl_crystal_density_method 'not measured'
_exptl_crystal_description prism
_exptl_crystal_F_000 1064
_exptl_crystal_size_max 0.52
_exptl_crystal_size_mid 0.31
_exptl_crystal_size_min 0.17
_refine_diff_density_max 0.769
_refine_diff_density_min -0.360
_refine_diff_density_rms 0.062
_refine_ls_extinction_method none
_refine_ls_goodness_of_fit_ref 1.043
_refine_ls_hydrogen_treatment constr
_refine_ls_matrix_type full
_refine_ls_number_parameters 236
_refine_ls_number_reflns 5042
_refine_ls_number_restraints 0
_refine_ls_restrained_S_all 1.043
_refine_ls_R_factor_all 0.0184
_refine_ls_R_factor_gt 0.0170
_refine_ls_shift/su_max 0.002
_refine_ls_shift/su_mean 0.000
_refine_ls_structure_factor_coef Fsqd
_refine_ls_weighting_details 'calc w=1/[\s^2^(Fo^2^)+(0.0257P)^2^+1.0497P] where P=(Fo^2^+2Fc^2^)/3'
_refine_ls_weighting_scheme calc
_refine_ls_wR_factor_gt 0.0437
_refine_ls_wR_factor_ref 0.0442
_reflns_number_gt 4765
_reflns_number_total 5042
_reflns_threshold_expression >2sigma(I)
_cod_data_source_file ic500274h_si_002.cif
_cod_data_source_block snclpnnp1m
_cod_depositor_comments
;
The following automatic conversions were performed:

'_symmetry_cell_setting' value 'Monoclinic' changed to 'monoclinic'
according to
/usr/data/users/saulius/crontab/automatic-downloads/current/ACS/lib/dictionaries/cif_core.dic
dictionary named 'cif_core.dic' version 2.4.2 from 2011-04-26.

Automatic conversion script
Id: cif_fix_values 2281 2013-09-26 08:29:07Z andrius 
;
_cod_original_sg_symbol_H-M P2(1)/c
_cod_database_code 4337720

loop_
_symmetry_equiv_pos_as_xyz
'x, y, z'
'-x, y+1/2, -z+1/2'
'-x, -y, -z'
'x, -y-1/2, z-1/2'

loop_
_atom_site_label
_atom_site_type_symbol
_atom_site_fract_x
_atom_site_fract_y
_atom_site_fract_z
_atom_site_U_iso_or_equiv
_atom_site_adp_type
_atom_site_occupancy
_atom_site_symmetry_multiplicity
_atom_site_calc_flag
_atom_site_refinement_flags
Sn1 Sn 0.999033(6) 0.389073(9) 0.277380(4) 0.01441(2) Uani 1 1 d .
Cl1 Cl 1.13426(2) 0.21365(3) 0.245615(16) 0.01788(6) Uani 1 1 d .
Cl2 Cl 1.14313(2) 0.58072(3) 0.313505(17) 0.02154(6) Uani 1 1 d .
P1 P 0.94336(2) 0.51197(3) 0.140534(15) 0.01266(6) Uani 1 1 d .
P2 P 0.95367(2) 0.17721(3) -0.012666(17) 0.01653(6) Uani 1 1 d .
N1 N 0.98997(8) 0.38479(10) 0.08460(5) 0.01264(19) Uani 1 1 d .
N2 N 0.90908(8) 0.30033(10) 0.04133(5) 0.01345(18) Uani 1 1 d .
C1 C 1.08675(9) 0.24027(13) 0.02431(6) 0.0158(2) Uani 1 1 d .
C2 C 1.08996(9) 0.35172(13) 0.07472(6) 0.0143(2) Uani 1 1 d .
C3 C 1.18987(9) 0.43448(13) 0.11510(6) 0.0156(2) Uani 1 1 d .
H3A H 1.1871 0.4523 0.1665 0.019 Uiso 1 1 calc R
H3B H 1.1928 0.5303 0.0911 0.019 Uiso 1 1 calc R
C4 C 1.29196(9) 0.34407(14) 0.11421(7) 0.0179(2) Uani 1 1 d .
H4A H 1.3583 0.4051 0.1320 0.021 Uiso 1 1 calc R
H4B H 1.2975 0.2595 0.1479 0.021 Uiso 1 1 calc R
C5 C 1.28635(9) 0.28905(14) 0.03638(7) 0.0188(2) Uani 1 1 d .
H5A H 1.3557 0.2383 0.0365 0.023 Uiso 1 1 calc R
H5B H 1.2788 0.3739 0.0026 0.023 Uiso 1 1 calc R
C6 C 1.19000(9) 0.18383(14) 0.00770(7) 0.0184(2) Uani 1 1 d .
H6A H 1.1775 0.1717 -0.0462 0.022 Uiso 1 1 calc R
H6B H 1.2084 0.0867 0.0310 0.022 Uiso 1 1 calc R
C7 C 0.80897(9) 0.43562(12) 0.10477(6) 0.0131(2) Uani 1 1 d .
C8 C 0.80650(9) 0.33166(12) 0.05297(6) 0.0135(2) Uani 1 1 d .
C9 C 0.70867(9) 0.24828(13) 0.01047(6) 0.0166(2) Uani 1 1 d .
H9A H 0.7129 0.1457 0.0280 0.020 Uiso 1 1 calc R
H9B H 0.7074 0.2474 -0.0424 0.020 Uiso 1 1 calc R
C10 C 0.60376(10) 0.32012(15) 0.02064(7) 0.0202(2) Uani 1 1 d .
H10A H 0.5873 0.4090 -0.0104 0.024 Uiso 1 1 calc R
H10B H 0.5415 0.2514 0.0045 0.024 Uiso 1 1 calc R
C11 C 0.61667(10) 0.36167(15) 0.10130(7) 0.0195(2) Uani 1 1 d .
H11A H 0.6347 0.2730 0.1323 0.023 Uiso 1 1 calc R
H11B H 0.5463 0.4009 0.1071 0.023 Uiso 1 1 calc R
C12 C 0.70696(9) 0.47639(13) 0.12768(6) 0.0151(2) Uani 1 1 d .
H12A H 0.6804 0.5730 0.1066 0.018 Uiso 1 1 calc R
H12B H 0.7245 0.4843 0.1820 0.018 Uiso 1 1 calc R
C1S C 0.40181(12) 0.40518(17) 0.36721(9) 0.0318(3) Uani 1 1 d .
H1SA H 0.3355 0.3804 0.3289 0.048 Uiso 1 1 calc R
H1SB H 0.4032 0.5107 0.3768 0.048 Uiso 1 1 calc R
H1SC H 0.4019 0.3519 0.4125 0.048 Uiso 1 1 calc R
C2S C 0.50162(10) 0.36295(14) 0.34185(7) 0.0207(3) Uani 1 1 d .
C3S C 0.58834(10) 0.46060(14) 0.34789(7) 0.0203(2) Uani 1 1 d .
H3SA H 0.5839 0.5555 0.3676 0.024 Uiso 1 1 calc R
C4S C 0.68120(11) 0.42148(15) 0.32564(7) 0.0218(3) Uani 1 1 d .
H4SA H 0.7395 0.4895 0.3302 0.026 Uiso 1 1 calc R
C5S C 0.68886(11) 0.28314(15) 0.29682(7) 0.0239(3) Uani 1 1 d .
H5SA H 0.7528 0.2553 0.2824 0.029 Uiso 1 1 calc R
C6S C 0.60216(12) 0.18592(15) 0.28922(7) 0.0253(3) Uani 1 1 d .
H6SA H 0.6062 0.0918 0.2686 0.030 Uiso 1 1 calc R
C7S C 0.50945(11) 0.22562(15) 0.31161(7) 0.0239(3) Uani 1 1 d .
H7SA H 0.4507 0.1581 0.3062 0.029 Uiso 1 1 calc R

loop_
_atom_site_aniso_label
_atom_site_aniso_U_11
_atom_site_aniso_U_22
_atom_site_aniso_U_33
_atom_site_aniso_U_23
_atom_site_aniso_U_13
_atom_site_aniso_U_12
Sn1 0.01366(4) 0.01692(4) 0.01339(4) 0.00095(3) 0.00483(3) 0.00028(3)
Cl1 0.01696(11) 0.01543(12) 0.02311(13) 0.00400(10) 0.00854(10) 0.00229(10)
Cl2 0.01698(12) 0.02159(13) 0.02362(14) -0.00576(11) 0.00089(11) -0.00182(11)
P1 0.01233(12) 0.01265(12) 0.01342(12) -0.00064(10) 0.00411(10) 0.00054(10)
P2 0.01513(12) 0.01802(14) 0.01656(13) -0.00485(11) 0.00431(11) 0.00152(11)
N1 0.0119(4) 0.0131(4) 0.0129(4) -0.0006(3) 0.0032(3) 0.0007(3)
N2 0.0133(4) 0.0136(4) 0.0131(4) -0.0016(3) 0.0029(3) 0.0009(3)
C1 0.0143(5) 0.0179(5) 0.0157(5) 0.0015(4) 0.0047(4) 0.0019(4)
C2 0.0146(5) 0.0156(5) 0.0138(5) 0.0036(4) 0.0056(4) 0.0029(4)
C3 0.0139(5) 0.0147(5) 0.0194(5) 0.0007(4) 0.0065(4) -0.0001(4)
C4 0.0136(5) 0.0204(5) 0.0205(5) 0.0006(4) 0.0059(4) 0.0008(4)
C5 0.0163(5) 0.0216(6) 0.0210(5) 0.0025(4) 0.0094(4) 0.0028(4)
C6 0.0163(5) 0.0216(6) 0.0187(5) -0.0019(4) 0.0068(4) 0.0037(4)
C7 0.0116(4) 0.0145(5) 0.0132(5) 0.0024(4) 0.0029(4) 0.0009(4)
C8 0.0125(5) 0.0147(5) 0.0136(5) 0.0014(4) 0.0040(4) 0.0014(4)
C9 0.0138(5) 0.0198(5) 0.0158(5) -0.0038(4) 0.0032(4) -0.0018(4)
C10 0.0123(5) 0.0277(6) 0.0197(5) -0.0045(5) 0.0026(4) -0.0015(5)
C11 0.0142(5) 0.0250(6) 0.0209(6) -0.0040(5) 0.0075(4) -0.0032(5)
C12 0.0130(5) 0.0183(5) 0.0148(5) -0.0004(4) 0.0052(4) 0.0007(4)
C1S 0.0203(6) 0.0323(7) 0.0450(8) 0.0115(6) 0.0123(6) 0.0057(5)
C2S 0.0174(5) 0.0224(6) 0.0209(6) 0.0066(5) 0.0025(5) 0.0021(5)
C3S 0.0218(5) 0.0174(5) 0.0210(6) 0.0014(4) 0.0042(5) -0.0007(5)
C4S 0.0202(5) 0.0254(6) 0.0197(6) 0.0033(5) 0.0049(5) -0.0040(5)
C5S 0.0262(6) 0.0280(6) 0.0195(6) 0.0037(5) 0.0098(5) 0.0030(5)
C6S 0.0356(7) 0.0203(6) 0.0194(6) -0.0011(5) 0.0059(5) 0.0000(5)
C7S 0.0242(6) 0.0212(6) 0.0237(6) 0.0042(5) 0.0014(5) -0.0053(5)

loop_
_atom_type_symbol
_atom_type_description
_atom_type_scat_dispersion_real
_atom_type_scat_dispersion_imag
_atom_type_scat_source
C C 0.0033 0.0016 'International Tables Vol C Tables 4.2.6.8 and 6.1.1.4'
H H 0.0000 0.0000 'International Tables Vol C Tables 4.2.6.8 and 6.1.1.4'
N N 0.0061 0.0033 'International Tables Vol C Tables 4.2.6.8 and 6.1.1.4'
P P 0.1023 0.0942 'International Tables Vol C Tables 4.2.6.8 and 6.1.1.4'
Cl Cl 0.1484 0.1585 'International Tables Vol C Tables 4.2.6.8 and 6.1.1.4'
Sn Sn -0.6537 1.4246 'International Tables Vol C Tables 4.2.6.8 and 6.1.1.4'

loop_
_geom_angle_atom_site_label_1
_geom_angle_atom_site_label_2
_geom_angle_atom_site_label_3
_geom_angle
Cl2 Sn1 Cl1 91.127(10)
Cl2 Sn1 P1 87.703(10)
Cl1 Sn1 P1 93.633(9)
N1 P1 C7 87.11(5)
N1 P1 Sn1 104.27(3)
C7 P1 Sn1 100.46(4)
N2 P2 C1 88.69(5)
C2 N1 N2 111.79(9)
C2 N1 P1 133.84(8)
N2 N1 P1 114.37(7)
N1 N2 C8 111.78(9)
N1 N2 P2 114.55(7)
C8 N2 P2 133.64(8)
C2 C1 C6 121.28(10)
C2 C1 P2 111.78(9)
C6 C1 P2 126.92(9)
N1 C2 C1 113.19(10)
N1 C2 C3 120.65(10)
C1 C2 C3 126.15(10)
C2 C3 C4 108.82(10)
C5 C4 C3 110.82(9)
C4 C5 C6 112.21(10)
C1 C6 C5 111.25(10)
C8 C7 C12 121.08(10)
C8 C7 P1 112.66(8)
C12 C7 P1 126.26(8)
C7 C8 N2 113.95(10)
C7 C8 C9 127.14(10)
N2 C8 C9 118.89(10)
C8 C9 C10 109.65(10)
C11 C10 C9 110.81(10)
C10 C11 C12 111.71(10)
C7 C12 C11 110.95(10)
C7S C2S C3S 118.23(12)
C7S C2S C1S 120.88(12)
C3S C2S C1S 120.89(12)
C4S C3S C2S 121.13(12)
C5S C4S C3S 120.06(12)
C6S C5S C4S 119.34(12)
C5S C6S C7S 120.34(12)
C6S C7S C2S 120.87(12)

loop_
_geom_bond_atom_site_label_1
_geom_bond_atom_site_label_2
_geom_bond_distance
Sn1 Cl2 2.4893(3)
Sn1 Cl1 2.5231(3)
Sn1 P1 2.7273(3)
P1 N1 1.7668(10)
P1 C7 1.7966(11)
P2 N2 1.7051(10)
P2 C1 1.7418(12)
N1 C2 1.3567(15)
N1 N2 1.3676(13)
N2 C8 1.3978(14)
C1 C2 1.3843(16)
C1 C6 1.5077(16)
C2 C3 1.4980(16)
C3 C4 1.5346(16)
C4 C5 1.5313(17)
C5 C6 1.5347(17)
C7 C8 1.3547(16)
C7 C12 1.5065(15)
C8 C9 1.4947(15)
C9 C10 1.5337(17)
C10 C11 1.5305(17)
C11 C12 1.5334(16)
C1S C2S 1.5082(19)
C2S C7S 1.3912(19)
C2S C3S 1.3939(18)
C3S C4S 1.3894(18)
C4S C5S 1.3881(19)
C5S C6S 1.3879(19)
C6S C7S 1.390(2)
